data_1505840
loop_
_publ_author_name
'Turner, Kristy L.'
'Baker, Thomas M.'
'Islam, Saidul'
'Procter, David J.'
'Stefaniak, Mark'

_publ_contact_author
;

Madeleine Helliwell and Gillian Hall



;
_publ_section_title
;
 Solid-phase approach to tetrahydroquinolones using a sulfur linker
 cleaved by SmI2.
;
_journal_issue 2
_journal_name_full 'Organic letters'
_journal_page_first 329
_journal_page_last 332
_journal_paper_doi 10.1021/ol052730n
_journal_volume 8
_journal_year 2006
_chemical_formula_sum 'C26 H31 N O5 S'
_chemical_formula_weight 469.58
_chemical_name_systematic
; 

 ? 

;
_space_group_IT_number 2
_symmetry_cell_setting triclinic
_symmetry_space_group_name_Hall '-P 1'
_symmetry_space_group_name_H-M 'P -1'
_atom_sites_solution_hydrogens geom
_atom_sites_solution_primary direct
_atom_sites_solution_secondary difmap
_audit_creation_method SHELXL-97
_cell_angle_alpha 103.161(2)
_cell_angle_beta 113.007(2)
_cell_angle_gamma 103.9230(10)
_cell_formula_units_Z 2
_cell_length_a 10.8283(13)
_cell_length_b 11.0456(13)
_cell_length_c 12.277(2)
_cell_measurement_reflns_used 2179
_cell_measurement_temperature 100(2)
_cell_measurement_theta_max 26.33
_cell_measurement_theta_min 2.25
_cell_volume 1223.9(3)
_computing_cell_refinement 'Bruker SMART'
_computing_data_collection 'Bruker SMART'
_computing_data_reduction 'Bruker SAINT'
_computing_molecular_graphics 'Bruker SHELXTL'
_computing_publication_material 'Bruker SHELXTL'
_computing_structure_refinement 'SHELXL-97 (Sheldrick, 1997)'
_computing_structure_solution 'SHELXS-97 (Sheldrick, 1990)'
_diffrn_ambient_temperature 100(2)
_diffrn_measured_fraction_theta_full 0.965
_diffrn_measured_fraction_theta_max 0.965
_diffrn_measurement_device_type 'CCD area detector'
_diffrn_measurement_method 'phi and omega scans'
_diffrn_radiation_monochromator graphite
_diffrn_radiation_source 'fine-focus sealed tube'
_diffrn_radiation_type MoK\a
_diffrn_radiation_wavelength 0.71073
_diffrn_reflns_av_R_equivalents 0.0423
_diffrn_reflns_av_sigmaI/netI 0.0777
_diffrn_reflns_limit_h_max 12
_diffrn_reflns_limit_h_min -13
_diffrn_reflns_limit_k_max 13
_diffrn_reflns_limit_k_min -13
_diffrn_reflns_limit_l_max 15
_diffrn_reflns_limit_l_min -11
_diffrn_reflns_number 6960
_diffrn_reflns_theta_full 26.36
_diffrn_reflns_theta_max 26.36
_diffrn_reflns_theta_min 1.93
_exptl_absorpt_coefficient_mu 0.169
_exptl_absorpt_correction_T_max 0.9866
_exptl_absorpt_correction_T_min 0.9433
_exptl_absorpt_correction_type multi-scan
_exptl_absorpt_process_details SADABS
_exptl_crystal_colour colourless
_exptl_crystal_density_diffrn 1.274
_exptl_crystal_density_method 'not measured'
_exptl_crystal_description plate
_exptl_crystal_F_000 500
_exptl_crystal_size_max 0.35
_exptl_crystal_size_mid 0.25
_exptl_crystal_size_min 0.08
_refine_diff_density_max 0.419
_refine_diff_density_min -0.363
_refine_diff_density_rms 0.048
_refine_ls_extinction_method none
_refine_ls_goodness_of_fit_ref 0.879
_refine_ls_hydrogen_treatment mixed
_refine_ls_matrix_type full
_refine_ls_number_parameters 302
_refine_ls_number_reflns 4833
_refine_ls_number_restraints 0
_refine_ls_restrained_S_all 0.879
_refine_ls_R_factor_all 0.0641
_refine_ls_R_factor_gt 0.0395
_refine_ls_shift/su_max 0.001
_refine_ls_shift/su_mean 0.000
_refine_ls_structure_factor_coef Fsqd
_refine_ls_weighting_details 'calc w=1/[\s^2^(Fo^2^)+(0.0346P)^2^+0.0000P] where P=(Fo^2^+2Fc^2^)/3'
_refine_ls_weighting_scheme calc
_refine_ls_wR_factor_gt 0.0798
_refine_ls_wR_factor_ref 0.0851
_reflns_number_gt 3263
_reflns_number_total 4833
_reflns_threshold_expression >2sigma(I)
_cod_data_source_file ol052730nsi20051110_044913.cif
_cod_data_source_block s2102
_cod_depositor_comments
;
The following automatic conversions were performed:

'_symmetry_cell_setting' value 'Triclinic' changed to 'triclinic'
according to /home/saulius/struct/CIF-dictionaries/cif_core.dic
dictionary named 'cif_core.dic' version 2.4.1 from 2010-06-29.

Automatic conversion script
Id: cif_fix_values 1715 2011-07-08 13:25:40Z adriana 
;
_cod_original_cell_volume 1223.8(3)
_cod_original_sg_symbol_H-M P-1
_cod_database_code 1505840

loop_
_symmetry_equiv_pos_as_xyz
'x, y, z'
'-x, -y, -z'

loop_
_atom_site_label
_atom_site_type_symbol
_atom_site_fract_x
_atom_site_fract_y
_atom_site_fract_z
_atom_site_U_iso_or_equiv
_atom_site_adp_type
_atom_site_occupancy
_atom_site_symmetry_multiplicity
_atom_site_calc_flag
_atom_site_refinement_flags
S1 S -0.05455(5) 0.70143(5) 0.70159(4) 0.01802(13) Uani 1 1 d .
O1 O -0.14886(13) 0.62093(13) 0.73555(12) 0.0247(3) Uani 1 1 d .
O2 O -0.04610(13) 0.83607(13) 0.71748(12) 0.0261(3) Uani 1 1 d .
O3 O 0.22497(13) 0.70779(13) 0.65198(12) 0.0219(3) Uani 1 1 d .
O4 O 0.11779(13) 0.79513(13) 1.20443(11) 0.0218(3) Uani 1 1 d .
O5 O 0.32196(14) 0.79992(13) 1.19207(12) 0.0231(3) Uani 1 1 d .
N1 N 0.31416(16) 0.90267(16) 0.81568(14) 0.0194(4) Uani 1 1 d .
C1 C -0.25475(19) 0.60454(19) 0.45385(17) 0.0189(4) Uani 1 1 d .
C2 C -0.2786(2) 0.7000(2) 0.40149(18) 0.0244(5) Uani 1 1 d .
H2 H -0.2008 0.7745 0.4206 0.029 Uiso 1 1 calc R
C3 C -0.4174(2) 0.6858(2) 0.32069(19) 0.0308(5) Uani 1 1 d .
H3 H -0.4327 0.7502 0.2851 0.037 Uiso 1 1 calc R
C4 C -0.5332(2) 0.5759(2) 0.29310(19) 0.0298(5) Uani 1 1 d .
H4 H -0.6265 0.5662 0.2389 0.036 Uiso 1 1 calc R
C5 C -0.5105(2) 0.4809(2) 0.34587(18) 0.0271(5) Uani 1 1 d .
H5 H -0.5886 0.4075 0.3280 0.032 Uiso 1 1 calc R
C6 C -0.3722(2) 0.49414(19) 0.42521(18) 0.0228(5) Uani 1 1 d .
H6 H -0.3573 0.4290 0.4597 0.027 Uiso 1 1 calc R
C7 C -0.10454(19) 0.6157(2) 0.53881(17) 0.0208(4) Uani 1 1 d .
H7A H -0.0370 0.6644 0.5160 0.025 Uiso 1 1 calc R
H7B H -0.1007 0.5271 0.5277 0.025 Uiso 1 1 calc R
C8 C 0.12668(19) 0.70467(18) 0.79567(17) 0.0162(4) Uani 1 1 d .
C9 C 0.18381(19) 0.78404(18) 0.93797(16) 0.0163(4) Uani 1 1 d .
H9 H 0.2774 0.7758 0.9807 0.020 Uiso 1 1 calc R
C10 C 0.22001(19) 0.93156(19) 0.96523(17) 0.0176(4) Uani 1 1 d .
C11 C 0.1935(2) 1.0149(2) 1.04942(17) 0.0213(4) Uani 1 1 d .
H11 H 0.1408 0.9780 1.0859 0.026 Uiso 1 1 calc R
C12 C 0.2439(2) 1.1518(2) 1.08012(19) 0.0283(5) Uani 1 1 d .
H12 H 0.2257 1.2065 1.1371 0.034 Uiso 1 1 calc R
C13 C 0.3209(2) 1.2063(2) 1.0259(2) 0.0324(5) Uani 1 1 d .
H13 H 0.3574 1.2986 1.0485 0.039 Uiso 1 1 calc R
C14 C 0.3451(2) 1.1263(2) 0.93829(19) 0.0291(5) Uani 1 1 d .
H14 H 0.3951 1.1643 0.9003 0.035 Uiso 1 1 calc R
C15 C 0.2944(2) 0.98909(19) 0.90730(17) 0.0200(4) Uani 1 1 d .
C16 C 0.22550(19) 0.77260(19) 0.74748(17) 0.0172(4) Uani 1 1 d .
C17 C 0.4163(2) 0.9594(2) 0.77322(19) 0.0288(5) Uani 1 1 d .
H17A H 0.4458 0.8913 0.7390 0.043 Uiso 1 1 calc R
H17B H 0.4993 1.0310 0.8439 0.043 Uiso 1 1 calc R
H17C H 0.3706 0.9931 0.7090 0.043 Uiso 1 1 calc R
C18 C 0.09840(19) 0.72806(19) 1.00093(17) 0.0194(4) Uani 1 1 d .
H18A H 0.0162 0.7556 0.9827 0.023 Uiso 1 1 calc R
H18B H 0.0627 0.6311 0.9671 0.023 Uiso 1 1 calc R
C19 C 0.1944(2) 0.77879(18) 1.14336(18) 0.0184(4) Uani 1 1 d .
C20 C 0.1901(2) 0.85104(19) 1.34537(17) 0.0220(5) Uani 1 1 d .
C21 C 0.0625(2) 0.8499(2) 1.3700(2) 0.0339(5) Uani 1 1 d .
H21A H 0.0155 0.9026 1.3295 0.051 Uiso 1 1 calc R
H21B H 0.0962 0.8867 1.4597 0.051 Uiso 1 1 calc R
H21C H -0.0046 0.7596 1.3363 0.051 Uiso 1 1 calc R
C22 C 0.2608(2) 0.7602(2) 1.39886(18) 0.0264(5) Uani 1 1 d .
H22A H 0.1951 0.6690 1.3534 0.040 Uiso 1 1 calc R
H22B H 0.2856 0.7839 1.4870 0.040 Uiso 1 1 calc R
H22C H 0.3466 0.7703 1.3900 0.040 Uiso 1 1 calc R
C23 C 0.2950(2) 0.9925(2) 1.39255(19) 0.0277(5) Uani 1 1 d .
H23A H 0.3724 0.9912 1.3730 0.042 Uiso 1 1 calc R
H23B H 0.3333 1.0321 1.4827 0.042 Uiso 1 1 calc R
H23C H 0.2459 1.0439 1.3519 0.042 Uiso 1 1 calc R
C24 C 0.12086(19) 0.55979(18) 0.77286(17) 0.0193(4) Uani 1 1 d .
H24A H 0.0498 0.5127 0.7932 0.023 Uiso 1 1 calc R
H24B H 0.0896 0.5150 0.6837 0.023 Uiso 1 1 calc R
C25 C 0.2630(2) 0.55186(19) 0.85019(18) 0.0241(5) Uani 1 1 d .
H25 H 0.3389 0.5875 0.8349 0.029 Uiso 1 1 calc R
C26 C 0.2885(3) 0.4988(2) 0.9375(2) 0.0426(6) Uani 1 1 d .
H26A H 0.2153 0.4621 0.9555 0.051 Uiso 1 1 calc R
H26B H 0.3800 0.4976 0.9817 0.051 Uiso 1 1 calc R

loop_
_atom_site_aniso_label
_atom_site_aniso_U_11
_atom_site_aniso_U_22
_atom_site_aniso_U_33
_atom_site_aniso_U_23
_atom_site_aniso_U_13
_atom_site_aniso_U_12
S1 0.0140(2) 0.0214(3) 0.0139(2) 0.0025(2) 0.0049(2) 0.0053(2)
O1 0.0171(7) 0.0329(9) 0.0190(7) 0.0066(6) 0.0087(6) 0.0034(6)
O2 0.0212(7) 0.0223(8) 0.0240(8) 0.0025(6) 0.0026(6) 0.0100(6)
O3 0.0214(7) 0.0276(8) 0.0170(7) 0.0052(6) 0.0111(6) 0.0085(6)
O4 0.0192(7) 0.0303(8) 0.0144(7) 0.0063(6) 0.0090(6) 0.0063(6)
O5 0.0208(7) 0.0304(9) 0.0206(7) 0.0113(6) 0.0108(6) 0.0098(6)
N1 0.0176(8) 0.0209(9) 0.0182(8) 0.0062(7) 0.0099(7) 0.0030(7)
C1 0.0190(10) 0.0243(11) 0.0124(9) 0.0020(8) 0.0081(8) 0.0092(9)
C2 0.0252(11) 0.0259(12) 0.0206(11) 0.0062(9) 0.0115(9) 0.0077(9)
C3 0.0377(13) 0.0339(14) 0.0241(11) 0.0119(10) 0.0125(10) 0.0208(11)
C4 0.0209(11) 0.0404(14) 0.0195(11) 0.0017(10) 0.0042(9) 0.0150(10)
C5 0.0207(11) 0.0301(13) 0.0209(11) -0.0017(9) 0.0096(9) 0.0047(9)
C6 0.0251(11) 0.0238(12) 0.0188(10) 0.0048(9) 0.0111(9) 0.0094(9)
C7 0.0203(10) 0.0260(12) 0.0158(10) 0.0047(8) 0.0097(9) 0.0089(9)
C8 0.0138(9) 0.0173(10) 0.0150(9) 0.0047(8) 0.0062(8) 0.0040(8)
C9 0.0132(9) 0.0200(11) 0.0125(9) 0.0042(8) 0.0050(8) 0.0042(8)
C10 0.0147(9) 0.0185(11) 0.0147(10) 0.0050(8) 0.0037(8) 0.0045(8)
C11 0.0193(10) 0.0239(12) 0.0184(10) 0.0065(9) 0.0071(9) 0.0084(9)
C12 0.0307(12) 0.0250(12) 0.0215(11) 0.0011(9) 0.0081(10) 0.0121(10)
C13 0.0384(13) 0.0170(12) 0.0294(12) 0.0044(10) 0.0090(11) 0.0058(10)
C14 0.0323(12) 0.0228(12) 0.0251(12) 0.0086(10) 0.0118(10) 0.0014(10)
C15 0.0181(10) 0.0198(11) 0.0146(10) 0.0034(8) 0.0039(9) 0.0040(9)
C16 0.0134(9) 0.0232(11) 0.0155(10) 0.0091(9) 0.0054(8) 0.0079(8)
C17 0.0198(11) 0.0339(13) 0.0249(12) 0.0096(10) 0.0106(10) -0.0019(9)
C18 0.0197(10) 0.0189(11) 0.0173(10) 0.0044(8) 0.0096(9) 0.0042(8)
C19 0.0199(10) 0.0161(11) 0.0208(10) 0.0083(8) 0.0104(9) 0.0061(8)
C20 0.0258(11) 0.0242(12) 0.0142(10) 0.0047(8) 0.0108(9) 0.0061(9)
C21 0.0366(13) 0.0433(15) 0.0254(12) 0.0089(10) 0.0206(11) 0.0136(11)
C22 0.0350(12) 0.0231(12) 0.0194(11) 0.0075(9) 0.0136(10) 0.0066(10)
C23 0.0340(12) 0.0247(12) 0.0202(11) 0.0055(9) 0.0110(10) 0.0094(10)
C24 0.0207(10) 0.0180(11) 0.0189(10) 0.0051(8) 0.0106(9) 0.0060(9)
C25 0.0257(11) 0.0213(12) 0.0266(11) 0.0069(9) 0.0130(10) 0.0114(9)
C26 0.0408(14) 0.0554(17) 0.0497(15) 0.0320(14) 0.0235(13) 0.0309(13)

loop_
_atom_type_symbol
_atom_type_description
_atom_type_scat_dispersion_real
_atom_type_scat_dispersion_imag
_atom_type_scat_source
C C 0.0033 0.0016 'International Tables Vol C Tables 4.2.6.8 and 6.1.1.4'
H H 0.0000 0.0000 'International Tables Vol C Tables 4.2.6.8 and 6.1.1.4'
N N 0.0061 0.0033 'International Tables Vol C Tables 4.2.6.8 and 6.1.1.4'
O O 0.0106 0.0060 'International Tables Vol C Tables 4.2.6.8 and 6.1.1.4'
S S 0.1246 0.1234 'International Tables Vol C Tables 4.2.6.8 and 6.1.1.4'

loop_
_geom_angle_atom_site_label_1
_geom_angle_atom_site_label_2
_geom_angle_atom_site_label_3
_geom_angle
O2 S1 O1 118.67(8)
O2 S1 C7 108.16(9)
O1 S1 C7 108.28(9)
O2 S1 C8 108.41(8)
O1 S1 C8 106.60(8)
C7 S1 C8 106.04(9)
C19 O4 C20 120.39(14)
C16 N1 C15 123.27(15)
C16 N1 C17 116.30(16)
C15 N1 C17 119.38(16)
C2 C1 C6 119.13(18)
C2 C1 C7 121.44(17)
C6 C1 C7 119.42(17)
C1 C2 C3 120.49(19)
C1 C2 H2 119.8
C3 C2 H2 119.8
C4 C3 C2 119.9(2)
C4 C3 H3 120.1
C2 C3 H3 120.1
C5 C4 C3 119.98(19)
C5 C4 H4 120.0
C3 C4 H4 120.0
C4 C5 C6 120.21(19)
C4 C5 H5 119.9
C6 C5 H5 119.9
C5 C6 C1 120.31(19)
C5 C6 H6 119.8
C1 C6 H6 119.8
C1 C7 S1 109.95(13)
C1 C7 H7A 109.7
S1 C7 H7A 109.7
C1 C7 H7B 109.7
S1 C7 H7B 109.7
H7A C7 H7B 108.2
C16 C8 C24 108.28(15)
C16 C8 C9 110.10(15)
C24 C8 C9 111.52(14)
C16 C8 S1 107.71(12)
C24 C8 S1 108.95(12)
C9 C8 S1 110.18(13)
C10 C9 C18 113.79(15)
C10 C9 C8 111.84(14)
C18 C9 C8 116.58(15)
C10 C9 H9 104.3
C18 C9 H9 104.3
C8 C9 H9 104.3
C11 C10 C15 118.27(18)
C11 C10 C9 124.62(17)
C15 C10 C9 116.97(17)
C12 C11 C10 121.31(19)
C12 C11 H11 119.3
C10 C11 H11 119.3
C13 C12 C11 119.4(2)
C13 C12 H12 120.3
C11 C12 H12 120.3
C12 C13 C14 121.0(2)
C12 C13 H13 119.5
C14 C13 H13 119.5
C13 C14 C15 119.6(2)
C13 C14 H14 120.2
C15 C14 H14 120.2
C14 C15 C10 120.32(18)
C14 C15 N1 121.53(18)
C10 C15 N1 118.14(17)
O3 C16 N1 122.21(17)
O3 C16 C8 119.54(17)
N1 C16 C8 118.21(16)
N1 C17 H17A 109.5
N1 C17 H17B 109.5
H17A C17 H17B 109.5
N1 C17 H17C 109.5
H17A C17 H17C 109.5
H17B C17 H17C 109.5
C19 C18 C9 109.87(15)
C19 C18 H18A 109.7
C9 C18 H18A 109.7
C19 C18 H18B 109.7
C9 C18 H18B 109.7
H18A C18 H18B 108.2
O5 C19 O4 125.92(17)
O5 C19 C18 123.51(17)
O4 C19 C18 110.57(15)
O4 C20 C23 109.52(15)
O4 C20 C22 110.13(15)
C23 C20 C22 113.03(17)
O4 C20 C21 101.34(15)
C23 C20 C21 110.82(17)
C22 C20 C21 111.38(16)
C20 C21 H21A 109.5
C20 C21 H21B 109.5
H21A C21 H21B 109.5
C20 C21 H21C 109.5
H21A C21 H21C 109.5
H21B C21 H21C 109.5
C20 C22 H22A 109.5
C20 C22 H22B 109.5
H22A C22 H22B 109.5
C20 C22 H22C 109.5
H22A C22 H22C 109.5
H22B C22 H22C 109.5
C20 C23 H23A 109.5
C20 C23 H23B 109.5
H23A C23 H23B 109.5
C20 C23 H23C 109.5
H23A C23 H23C 109.5
H23B C23 H23C 109.5
C25 C24 C8 112.99(15)
C25 C24 H24A 109.0
C8 C24 H24A 109.0
C25 C24 H24B 109.0
C8 C24 H24B 109.0
H24A C24 H24B 107.8
C26 C25 C24 125.0(2)
C26 C25 H25 117.5
C24 C25 H25 117.5
C25 C26 H26A 120.0
C25 C26 H26B 120.0
H26A C26 H26B 120.0

loop_
_geom_bond_atom_site_label_1
_geom_bond_atom_site_label_2
_geom_bond_distance
S1 O2 1.4306(14)
S1 O1 1.4395(13)
S1 C7 1.7969(19)
S1 C8 1.8335(18)
O3 C16 1.224(2)
O4 C19 1.334(2)
O4 C20 1.487(2)
O5 C19 1.207(2)
N1 C16 1.359(2)
N1 C15 1.421(2)
N1 C17 1.468(2)
C1 C2 1.379(3)
C1 C6 1.392(3)
C1 C7 1.506(2)
C2 C3 1.385(3)
C2 H2 0.9300
C3 C4 1.382(3)
C3 H3 0.9300
C4 C5 1.375(3)
C4 H4 0.9300
C5 C6 1.379(3)
C5 H5 0.9300
C6 H6 0.9300
C7 H7A 0.9700
C7 H7B 0.9700
C8 C16 1.539(2)
C8 C24 1.542(3)
C8 C9 1.549(2)
C9 C10 1.504(2)
C9 C18 1.529(2)
C9 H9 0.9800
C10 C11 1.387(3)
C10 C15 1.402(2)
C11 C12 1.382(3)
C11 H11 0.9300
C12 C13 1.369(3)
C12 H12 0.9300
C13 C14 1.381(3)
C13 H13 0.9300
C14 C15 1.384(3)
C14 H14 0.9300
C17 H17A 0.9600
C17 H17B 0.9600
C17 H17C 0.9600
C18 C19 1.518(3)
C18 H18A 0.9700
C18 H18B 0.9700
C20 C23 1.512(3)
C20 C22 1.517(3)
C20 C21 1.524(3)
C21 H21A 0.9600
C21 H21B 0.9600
C21 H21C 0.9600
C22 H22A 0.9600
C22 H22B 0.9600
C22 H22C 0.9600
C23 H23A 0.9600
C23 H23B 0.9600
C23 H23C 0.9600
C24 C25 1.496(3)
C24 H24A 0.9700
C24 H24B 0.9700
C25 C26 1.304(3)
C25 H25 0.9300
C26 H26A 0.9300
C26 H26B 0.9300

loop_
_geom_torsion_atom_site_label_1
_geom_torsion_atom_site_label_2
_geom_torsion_atom_site_label_3
_geom_torsion_atom_site_label_4
_geom_torsion
C6 C1 C2 C3 -0.5(3)
C7 C1 C2 C3 178.16(18)
C1 C2 C3 C4 0.6(3)
C2 C3 C4 C5 0.0(3)
C3 C4 C5 C6 -0.8(3)
C4 C5 C6 C1 0.9(3)
C2 C1 C6 C5 -0.2(3)
C7 C1 C6 C5 -178.92(17)
C2 C1 C7 S1 91.94(19)
C6 C1 C7 S1 -89.42(19)
O2 S1 C7 C1 -65.51(15)
O1 S1 C7 C1 64.29(15)
C8 S1 C7 C1 178.38(13)
O2 S1 C8 C16 -59.27(14)
O1 S1 C8 C16 171.90(12)
C7 S1 C8 C16 56.67(15)
O2 S1 C8 C24 -176.51(12)
O1 S1 C8 C24 54.66(14)
C7 S1 C8 C24 -60.57(14)
O2 S1 C8 C9 60.84(14)
O1 S1 C8 C9 -67.99(14)
C7 S1 C8 C9 176.78(12)
C16 C8 C9 C10 47.5(2)
C24 C8 C9 C10 167.75(15)
S1 C8 C9 C10 -71.12(16)
C16 C8 C9 C18 -179.11(15)
C24 C8 C9 C18 -58.9(2)
S1 C8 C9 C18 62.23(18)
C18 C9 C10 C11 6.4(3)
C8 C9 C10 C11 141.14(18)
C18 C9 C10 C15 -178.05(15)
C8 C9 C10 C15 -43.3(2)
C15 C10 C11 C12 -2.7(3)
C9 C10 C11 C12 172.79(17)
C10 C11 C12 C13 0.3(3)
C11 C12 C13 C14 2.0(3)
C12 C13 C14 C15 -1.9(3)
C13 C14 C15 C10 -0.6(3)
C13 C14 C15 N1 178.65(18)
C11 C10 C15 C14 2.8(3)
C9 C10 C15 C14 -173.04(17)
C11 C10 C15 N1 -176.46(16)
C9 C10 C15 N1 7.7(2)
C16 N1 C15 C14 -154.23(18)
C17 N1 C15 C14 13.6(3)
C16 N1 C15 C10 25.0(3)
C17 N1 C15 C10 -167.21(16)
C15 N1 C16 O3 164.44(17)
C17 N1 C16 O3 -3.7(3)
C15 N1 C16 C8 -17.6(2)
C17 N1 C16 C8 174.26(15)
C24 C8 C16 O3 36.6(2)
C9 C8 C16 O3 158.81(16)
S1 C8 C16 O3 -81.03(18)
C24 C8 C16 N1 -141.38(16)
C9 C8 C16 N1 -19.2(2)
S1 C8 C16 N1 100.95(16)
C10 C9 C18 C19 -70.3(2)
C8 C9 C18 C19 157.25(16)
C20 O4 C19 O5 3.6(3)
C20 O4 C19 C18 -176.73(15)
C9 C18 C19 O5 -33.5(3)
C9 C18 C19 O4 146.89(15)
C19 O4 C20 C23 63.2(2)
C19 O4 C20 C22 -61.7(2)
C19 O4 C20 C21 -179.71(16)
C16 C8 C24 C25 65.61(19)
C9 C8 C24 C25 -55.7(2)
S1 C8 C24 C25 -177.51(13)
C8 C24 C25 C26 116.6(2)
